data_7111209
loop_
_publ_author_name
'Routaboul, Christel'
'Dumas, Lionel'
'Gautier-Luneau, Isabelle'
'Vergne, Jacques'
'Maurel, Marie-Christine'
'D\'ecout, Jean-Luc'

_publ_section_title
;
 New stereoselective reaction of methylglyoxal with 2-aminopyridine and
 adenine derivatives: Formation of imino acid-nucleic base derivatives in
 water under mild conditions
;
_journal_issue 10
_journal_name_full 'Chemical Communications'
_journal_page_first 1114
_journal_paper_doi 10.1039/b201901a
_journal_year 2002
_chemical_formula_moiety 'C11 H14 N2 O4 '
_chemical_formula_sum 'C11 H14 N2 O4'
_chemical_formula_weight 238.24
_space_group_IT_number 14
_symmetry_cell_setting monoclinic
_symmetry_Int_Tables_number 14
_symmetry_space_group_name_Hall '-P 2yn'
_symmetry_space_group_name_H-M 'P 1 21/n 1'
_audit_creation_date 19100-11-13
_audit_creation_method 'by teXsan v1.8'
_cell_angle_alpha 90
_cell_angle_beta 91.20(3)
_cell_angle_gamma 90
_cell_formula_units_Z 4
_cell_length_a 7.809(2)
_cell_length_b 13.974(2)
_cell_length_c 9.991(4)
_cell_measurement_reflns_used 0
_cell_measurement_temperature 273.2
_cell_measurement_theta_max 0.0
_cell_measurement_theta_min 0.0
_cell_volume 1090.0(5)
_computing_cell_refinement 'MSC/AFC Diffractometer Control'
_computing_data_collection 'MSC/AFC Diffractometer Control'
_computing_data_reduction 'teXsan (MSC, 1992-1997)'
_computing_publication_material 'teXsan (MSC, 1992-1997)'
_computing_structure_refinement 'teXsan (MSC, 1992-1997)'
_diffrn_ambient_temperature 273.2
_diffrn_measurement_device_type CAD-4
_diffrn_orient_matrix_UB_11 0.03198
_diffrn_orient_matrix_UB_12 -0.06264
_diffrn_orient_matrix_UB_13 -0.04087
_diffrn_orient_matrix_UB_21 0.07539
_diffrn_orient_matrix_UB_22 -0.01446
_diffrn_orient_matrix_UB_23 0.07958
_diffrn_orient_matrix_UB_31 -0.09849
_diffrn_orient_matrix_UB_32 -0.03146
_diffrn_orient_matrix_UB_33 0.04493
_diffrn_radiation_detector 'scintillation counter'
_diffrn_radiation_monochromator graphite
_diffrn_radiation_source 'X-ray tube'
_diffrn_radiation_type 'Mo K\a'
_diffrn_radiation_wavelength 0.7107
_diffrn_reflns_av_R_equivalents 0.01951
_diffrn_reflns_av_sigmaI/netI 0.030
_diffrn_reflns_limit_h_max 10
_diffrn_reflns_limit_h_min -10
_diffrn_reflns_limit_k_max 19
_diffrn_reflns_limit_k_min 0
_diffrn_reflns_limit_l_max 6
_diffrn_reflns_limit_l_min 0
_diffrn_reflns_number 3457
_diffrn_reflns_reduction_process 'Lp corrections applied'
_diffrn_reflns_theta_max 29.97
_diffrn_reflns_theta_min 2.04
_diffrn_standards_decay_% -4.64
_diffrn_standards_interval_count 0
_diffrn_standards_number 2
_exptl_absorpt_coefficient_mu 0.112
_exptl_absorpt_correction_type none
_exptl_crystal_colour colorless
_exptl_crystal_density_diffrn 1.452
_exptl_crystal_density_meas ?
_exptl_crystal_description block
_exptl_crystal_F_000 504.00
_exptl_crystal_size_max 0.3
_exptl_crystal_size_mid 0.25
_exptl_crystal_size_min 0.2
_refine_diff_density_max 0.23
_refine_diff_density_min -0.18
_refine_ls_extinction_method none
_refine_ls_goodness_of_fit_all 1.996
_refine_ls_goodness_of_fit_ref 1.996
_refine_ls_hydrogen_treatment noref
_refine_ls_matrix_type full
_refine_ls_number_constraints 0
_refine_ls_number_parameters 154
_refine_ls_number_reflns 1497
_refine_ls_number_restraints 0
_refine_ls_R_factor_all 0.0376
_refine_ls_R_factor_gt 0.0376
_refine_ls_shift/su_max 0.0143
_refine_ls_shift/su_mean 0.0016
_refine_ls_structure_factor_coef F
_refine_ls_weighting_details 'w = 1/[\s^2^(Fo) + 0.00040|Fo|^2^]'
_refine_ls_weighting_scheme sigma
_refine_ls_wR_factor_all 0.0520
_refine_ls_wR_factor_ref 0.0520
_reflns_number_gt 1497
_reflns_number_total 2035
_reflns_threshold_expression I>3.00\s(I)
_cod_data_source_file b201901asup1.cif
_cod_data_source_block compound_4
_cod_depositor_comments
;
The following automatic conversions were performed:

'_exptl_crystal_density_meas' value 'not measured' was changed to '?'
- the value is perceived as not measured.

Automatic conversion script
Id: cif_fix_values 3008 2015-01-20 13:52:24Z robertas 
;
_cod_original_cell_volume 1090.0(4)
_cod_original_sg_symbol_H-M 'P 21/n     '
_cod_original_formula_sum 'C11 H14 N2 O4 '
_cod_database_code 7111209

loop_
_symmetry_equiv_pos_as_xyz
'   +x,   +y,   +z'
1/2-x,1/2+y,1/2-z
'   -x,   -y,   -z'
1/2+x,1/2-y,1/2+z

loop_
_atom_site_label
_atom_site_fract_x
_atom_site_fract_y
_atom_site_fract_z
_atom_site_U_iso_or_equiv
_atom_site_occupancy
_atom_site_adp_type
_atom_site_calc_flag
O1 0.2906(1) 0.35462(9) 0.4050(1) 0.0418(4) 1.000 Uani d
O2 0.1892(1) 0.18355(9) 0.2812(1) 0.0471(4) 1.000 Uani d
O3 0.2163(1) 0.26765(9) -0.1164(2) 0.0535(4) 1.000 Uani d
O4 0.0679(1) 0.19016(9) 0.0377(1) 0.0475(4) 1.000 Uani d
N1 0.4602(1) 0.39533(8) 0.2203(1) 0.0294(3) 1.000 Uani d
N10 0.4972(1) 0.28590(8) 0.0466(1) 0.0332(4) 1.000 Uani d
C2 0.5447(1) 0.36470(9) 0.1120(2) 0.0280(4) 1.000 Uani d
C3 0.6862(2) 0.4198(1) 0.0687(2) 0.0387(5) 1.000 Uani d
C4 0.7327(2) 0.5002(1) 0.1358(2) 0.0400(5) 1.000 Uani d
C5 0.6425(2) 0.5303(1) 0.2467(2) 0.0469(5) 1.000 Uani d
C6 0.5092(2) 0.4775(1) 0.2873(2) 0.0401(5) 1.000 Uani d
C7 0.3022(1) 0.3426(1) 0.2690(2) 0.0314(5) 1.000 Uani d
C8 0.3292(1) 0.2370(1) 0.2332(2) 0.0305(4) 1.000 Uani d
C9 0.3633(1) 0.21891(9) 0.0860(2) 0.0278(4) 1.000 Uani d
C11 0.1452(2) 0.3890(1) 0.2025(2) 0.0442(5) 1.000 Uani d
C12 0.2030(2) 0.2287(1) -0.0085(2) 0.0319(5) 1.000 Uani d
C13 0.4296(2) 0.1169(1) 0.0661(2) 0.0447(5) 1.000 Uani d
H3 0.7410 0.3954 -0.0024 0.060 1.000 Uiso c
H4 0.8274 0.5367 0.1074 0.052 1.000 Uiso c
H5 0.6728 0.5836 0.2905 0.056 1.000 Uiso c
H6 0.4390 0.4914 0.3652 0.057 1.000 Uiso c
H8 0.4331 0.2150 0.2888 0.030 1.000 Uiso c
H10 0.5453 0.2749 -0.0169 0.073 1.000 Uiso c
H11 0.3885 0.3327 0.4482 0.078 1.000 Uiso c
H21 0.1238 0.1839 0.2086 0.079 1.000 Uiso c
H111 0.1338 0.4586 0.2352 0.062 1.000 Uiso c
H112 0.0470 0.3495 0.2267 0.063 1.000 Uiso c
H113 0.1519 0.3876 0.1027 0.064 1.000 Uiso c
H131 0.3427 0.0675 0.0872 0.055 1.000 Uiso c
H132 0.4580 0.1049 -0.0252 0.058 1.000 Uiso c
H133 0.5285 0.1060 0.1232 0.061 1.000 Uiso c

loop_
_atom_site_aniso_label
_atom_site_aniso_U_11
_atom_site_aniso_U_22
_atom_site_aniso_U_33
_atom_site_aniso_U_12
_atom_site_aniso_U_13
_atom_site_aniso_U_23
O1 0.0277(4) 0.0834(8) 0.014(1) 0.0083(4) 0.0038(5) -0.0048(6)
O2 0.0369(5) 0.0761(7) 0.029(1) -0.0209(5) 0.0033(5) 0.0112(6)
O3 0.0525(6) 0.0768(8) 0.031(1) -0.0178(5) -0.0078(6) 0.0173(7)
O4 0.0307(5) 0.0782(7) 0.033(1) -0.0169(5) -0.0023(5) 0.0049(6)
N1 0.0259(4) 0.0389(6) 0.024(1) 0.0041(4) 0.0024(5) -0.0018(6)
N10 0.0287(5) 0.0445(6) 0.027(1) -0.0090(4) 0.0101(5) -0.0062(6)
C2 0.0242(5) 0.0377(6) 0.022(1) 0.0012(4) 0.0030(6) -0.0005(7)
C3 0.0349(6) 0.0459(7) 0.036(1) -0.0082(5) 0.0073(7) -0.0015(8)
C4 0.0395(7) 0.0423(7) 0.038(1) -0.0084(6) 0.0008(7) 0.0026(8)
C5 0.0471(7) 0.0388(7) 0.054(2) -0.0012(6) -0.0032(8) -0.0121(9)
C6 0.0413(7) 0.0454(8) 0.034(2) 0.0087(6) 0.0030(7) -0.0111(8)
C7 0.0213(5) 0.0563(8) 0.017(1) 0.0034(5) 0.0023(6) 0.0011(8)
C8 0.0225(5) 0.0501(7) 0.019(1) -0.0034(5) 0.0013(6) 0.0089(8)
C9 0.0240(5) 0.0386(6) 0.021(1) -0.0047(4) 0.0043(6) 0.0027(7)
C11 0.0303(6) 0.068(1) 0.034(1) 0.0146(6) -0.0030(7) -0.0051(9)
C12 0.0321(6) 0.0396(6) 0.024(2) -0.0050(5) 0.0004(6) -0.0012(8)
C13 0.0375(7) 0.0406(7) 0.056(2) 0.0000(5) 0.0073(8) 0.0026(8)

loop_
_atom_type_symbol
_atom_type_oxidation_number
_atom_type_number_in_cell
_atom_type_scat_dispersion_real
_atom_type_scat_dispersion_imag
_atom_type_scat_source
C 0 44 0.002 0.002
;International Tables for Crystallography
(1992, Vol. C, Tables 4.2.6.8 and 6.1.1.1)
;
H 0 56 0.000 0.000
;International Tables for Crystallography
(1992, Vol. C, Table 6.1.1.2)
;
N 0 8 0.004 0.003
;International Tables for Crystallography
(1992, Vol. C, Tables 4.2.6.8 and 6.1.1.1)
;
O 0 16 0.008 0.006
;International Tables for Crystallography
(1992, Vol. C, Tables 4.2.6.8 and 6.1.1.1)
;

loop_
_geom_angle_atom_site_label_1
_geom_angle_atom_site_label_2
_geom_angle_atom_site_label_3
_geom_angle
_geom_angle_site_symmetry_3
_geom_angle_publ_flag
C7 O1 H11 110.6 . no
C8 O2 H21 99.1 . no
C12 O4 H11 125.0 4_454 no
C2 N1 C6 121.2(1) . yes
C2 N1 C7 121.0(1) . yes
C6 N1 C7 117.7(1) . yes
C2 N10 C9 126.3(1) . yes
C2 N10 H10 116.1 . no
C9 N10 H10 117.6 . no
N1 C2 N10 121.4(1) . yes
N1 C2 C3 117.9(1) . yes
N10 C2 C3 120.7(1) . yes
C2 C3 C4 120.1(2) . yes
C2 C3 H3 114.7 . no
C4 C3 H3 125.2 . no
C3 C4 C5 120.7(1) . yes
C3 C4 H4 120.1 . no
C5 C4 H4 119.2 . no
C4 C5 C6 118.8(1) . yes
C4 C5 H5 120.6 . no
C6 C5 H5 120.6 . no
N1 C6 C5 121.3(1) . yes
N1 C6 H6 113.3 . no
C5 C6 H6 125.4 . no
O1 C7 N1 109.1(1) . yes
O1 C7 C8 111.1(1) . yes
O1 C7 C11 108.1(1) . yes
N1 C7 C8 105.9(1) . yes
N1 C7 C11 107.7(1) . yes
C8 C7 C11 114.8(1) . yes
O2 C8 C7 108.5(1) . yes
O2 C8 C9 113.0(1) . yes
O2 C8 H8 105.5 . no
C7 C8 C9 114.4(1) . yes
C7 C8 H8 106.0 . no
C9 C8 H8 108.8 . no
N10 C9 C8 107.1(1) . yes
N10 C9 C12 110.5(1) . yes
N10 C9 C13 108.3(1) . yes
C8 C9 C12 114.6(1) . yes
C8 C9 C13 110.3(1) . yes
C12 C9 C13 105.8(1) . yes
C7 C11 H111 109.7 . no
C7 C11 H112 106.2 . no
C7 C11 H113 111.6 . no
H111 C11 H112 112.4 . no
H111 C11 H113 109.9 . no
H112 C11 H113 107.0 . no
O3 C12 O4 126.5(1) . yes
O3 C12 C9 119.6(1) . yes
O4 C12 C9 113.8(2) . yes
C9 C13 H131 112.6 . no
C9 C13 H132 111.9 . no
C9 C13 H133 109.8 . no
H131 C13 H132 104.6 . no
H131 C13 H133 107.9 . no
H132 C13 H133 109.8 . no

loop_
_geom_bond_atom_site_label_1
_geom_bond_atom_site_label_2
_geom_bond_distance
_geom_bond_site_symmetry_2
_geom_bond_publ_flag
O1 C7 1.374(2) . yes
O1 H11 0.92 . no
O2 C8 1.416(2) . yes
O2 H21 0.88 . no
O3 C12 1.214(2) . yes
O4 C12 1.279(2) . yes
O4 H11 1.68 4_454 no
N1 C2 1.349(2) . yes
N1 C6 1.379(2) . yes
N1 C7 1.525(2) . yes
N10 C2 1.329(2) . yes
N10 C9 1.463(2) . yes
N10 H10 0.76 . no
C2 C3 1.421(2) . yes
C3 C4 1.354(2) . yes
C3 H3 0.90 . no
C4 C5 1.390(2) . yes
C4 H4 0.95 . no
C5 C6 1.346(2) . yes
C5 H5 0.89 . no
C6 H6 0.98 . no
C7 C8 1.534(2) . yes
C7 C11 1.526(2) . yes
C8 C9 1.521(2) . yes
C8 H8 1.02 . no
C9 C12 1.558(2) . yes
C9 C13 1.531(2) . yes
C11 H111 1.03 . no
C11 H112 0.98 . no
C11 H113 1.00 . no
C13 H131 0.99 . no
C13 H132 0.96 . no
C13 H133 0.96 . no
